data_7058425
loop_
_publ_author_name
'Tian, Aixiang'
'Fu, Yubo'
'Cui, Hongtao'
'Ying, Jun'
'Yang, Mengle'
'Yang, Yan'
'Wang, Xiuli'

_publ_section_title
;
 A series of metal-organic loops templated by [SiMo12O40]4- and
 [\b-Mo8O26]4- anions by using double chelate ligands: amperometric
 sensoring and selective photocatalytic properties
;
_journal_name_full 'New Journal of Chemistry'
_journal_paper_doi 10.1039/C9NJ02224D
_journal_year 2019
_chemical_formula_sum 'C18 H12 Ag2 Mo4 N4 O13'
_chemical_formula_weight 1091.82
_chemical_name_systematic
; 
 ? 
;
_space_group_IT_number 2
_symmetry_cell_setting triclinic
_symmetry_space_group_name_Hall '-P 1'
_symmetry_space_group_name_H-M 'P -1'
_atom_sites_solution_hydrogens geom
_atom_sites_solution_primary direct
_atom_sites_solution_secondary difmap
_audit_creation_method SHELXL-97
_audit_update_record
;
2019-01-24 deposited with the CCDC.    2019-05-26 downloaded from the CCDC.
;
_cell_angle_alpha 89.784(2)
_cell_angle_beta 65.050(2)
_cell_angle_gamma 68.883(2)
_cell_formula_units_Z 2
_cell_length_a 11.1837(9)
_cell_length_b 11.3592(9)
_cell_length_c 11.6938(10)
_cell_measurement_reflns_used 2125
_cell_measurement_temperature 293(2)
_cell_measurement_theta_max 28.52
_cell_measurement_theta_min 1.95
_cell_volume 1237.03(18)
_computing_cell_refinement 'SMART (Bruker, 2001)'
_computing_data_collection 'SMART (Bruker, 2001)'
_computing_data_reduction 'SAINT+ (Bruker, 1999)'
_computing_molecular_graphics 'PLATON (Spek, 2003)'
_computing_publication_material 'SHELXTL (1998)'
_computing_structure_refinement 'SHELXL-97 (Sheldrick, 1997)'
_computing_structure_solution 'SHELXS-97 (Sheldrick, 1990)'
_diffrn_ambient_temperature 293(2)
_diffrn_measured_fraction_theta_full 0.990
_diffrn_measured_fraction_theta_max 0.990
_diffrn_measurement_device_type 'CCD area detector'
_diffrn_measurement_method 'phi and omega scans'
_diffrn_radiation_monochromator graphite
_diffrn_radiation_source 'fine-focus sealed tube'
_diffrn_radiation_type MoK\a
_diffrn_radiation_wavelength 0.71073
_diffrn_reflns_av_R_equivalents 0.0267
_diffrn_reflns_av_sigmaI/netI 0.0674
_diffrn_reflns_limit_h_max 13
_diffrn_reflns_limit_h_min -15
_diffrn_reflns_limit_k_max 12
_diffrn_reflns_limit_k_min -15
_diffrn_reflns_limit_l_max 11
_diffrn_reflns_limit_l_min -15
_diffrn_reflns_number 9268
_diffrn_reflns_theta_full 28.52
_diffrn_reflns_theta_max 28.52
_diffrn_reflns_theta_min 1.95
_exptl_absorpt_coefficient_mu 3.595
_exptl_absorpt_correction_T_max 0.583
_exptl_absorpt_correction_T_min 0.510
_exptl_absorpt_correction_type multi-scan
_exptl_absorpt_process_details SADABS
_exptl_crystal_colour yellow
_exptl_crystal_density_diffrn 2.931
_exptl_crystal_density_method 'not measured'
_exptl_crystal_description block
_exptl_crystal_F_000 1028
_exptl_crystal_size_max 0.19
_exptl_crystal_size_mid 0.17
_exptl_crystal_size_min 0.15
_refine_diff_density_max 0.823
_refine_diff_density_min -1.078
_refine_diff_density_rms 0.188
_refine_ls_extinction_method none
_refine_ls_goodness_of_fit_ref 0.972
_refine_ls_hydrogen_treatment mixed
_refine_ls_matrix_type full
_refine_ls_number_parameters 370
_refine_ls_number_reflns 6218
_refine_ls_number_restraints 0
_refine_ls_restrained_S_all 0.972
_refine_ls_R_factor_all 0.0778
_refine_ls_R_factor_gt 0.0400
_refine_ls_shift/su_max 0.001
_refine_ls_shift/su_mean 0.000
_refine_ls_structure_factor_coef Fsqd
_refine_ls_weighting_details 'calc w=1/[\s^2^(Fo^2^)+(0.0272P)^2^+0.0000P] where P=(Fo^2^+2Fc^2^)/3'
_refine_ls_weighting_scheme calc
_refine_ls_wR_factor_gt 0.0653
_refine_ls_wR_factor_ref 0.0768
_reflns_number_gt 4226
_reflns_number_total 6278
_reflns_threshold_expression >2sigma(I)
_cod_data_source_file c9nj02224d2.cif
_cod_data_source_block 4
_cod_original_sg_symbol_H-M 'P -1 '
_cod_database_code 7058425

loop_
_symmetry_equiv_pos_as_xyz
'x, y, z'
'-x, -y, -z'

loop_
_atom_site_label
_atom_site_type_symbol
_atom_site_fract_x
_atom_site_fract_y
_atom_site_fract_z
_atom_site_U_iso_or_equiv
_atom_site_adp_type
_atom_site_occupancy
_atom_site_symmetry_multiplicity
_atom_site_calc_flag
_atom_site_refinement_flags
Mo1 Mo 0.02084(5) 0.49927(5) 0.23654(5) 0.01939(12) Uani 1 1 d .
O1 O -0.0013(4) 0.4046(3) 0.0731(3) 0.0177(8) Uani 1 1 d .
N1 N -0.3908(5) 0.2770(4) 0.4636(4) 0.0175(10) Uani 1 1 d .
C1 C -0.1677(6) -0.0527(5) 0.4254(6) 0.0283(14) Uani 1 1 d .
H12 H -0.1396 0.0082 0.3808 0.034 Uiso 1 1 calc R
Ag1 Ag -0.34249(5) -0.02176(4) 0.25607(5) 0.03265(13) Uani 1 1 d .
C14 C -0.5480(7) 0.4252(6) 0.1885(7) 0.0381(17) Uani 1 1 d .
H11 H -0.5776 0.5087 0.1730 0.046 Uiso 1 1 calc R
Mo2 Mo 0.16423(5) 0.20090(5) 0.09249(5) 0.02200(12) Uani 1 1 d .
O2 O -0.0520(4) 0.1986(4) -0.1641(4) 0.0310(10) Uani 1 1 d .
N2 N -0.4534(5) 0.1770(4) 0.2331(5) 0.0228(11) Uani 1 1 d .
C2 C -0.2423(6) 0.2300(6) 0.6905(6) 0.0279(14) Uani 1 1 d .
H10 H -0.1764 0.2496 0.7068 0.033 Uiso 1 1 calc R
Mo3 Mo 0.18726(5) 0.43045(4) -0.09918(5) 0.01656(11) Uani 1 1 d .
Ag2 Ag -0.22810(6) 0.33565(5) 0.30998(5) 0.04008(15) Uani 1 1 d .
O3 O 0.3116(4) 0.4610(4) -0.2282(4) 0.0269(10) Uani 1 1 d .
N3 N -0.2695(5) -0.0810(4) 0.4146(5) 0.0210(11) Uani 1 1 d .
C3 C -0.1337(6) -0.2081(6) 0.5561(6) 0.0314(15) Uani 1 1 d .
H9 H -0.0861 -0.2525 0.6017 0.038 Uiso 1 1 calc R
O4 O 0.0275(4) 0.1786(4) 0.2185(4) 0.0327(10) Uani 1 1 d .
N4 N -0.5504(4) 0.1579(4) 0.6326(4) 0.0182(10) Uani 1 1 d .
C4 C -0.1032(6) -0.1103(6) 0.4999(6) 0.0313(15) Uani 1 1 d .
H8 H -0.0396 -0.0828 0.5118 0.038 Uiso 1 1 calc R
O5 O 0.2853(4) 0.2852(3) -0.0689(4) 0.0215(9) Uani 1 1 d .
C5 C -0.5153(7) 0.3240(6) 0.1003(6) 0.0332(16) Uani 1 1 d .
H7 H -0.5257 0.3375 0.0259 0.040 Uiso 1 1 calc R
Mo6 Mo -0.04815(5) 0.27575(4) -0.04406(5) 0.01905(12) Uani 1 1 d .
C6 C -0.4131(6) 0.1318(5) 0.7488(6) 0.0254(13) Uani 1 1 d .
H6 H -0.4597 0.0842 0.8005 0.030 Uiso 1 1 calc R
O7 O -0.1152(4) 0.4689(4) 0.3550(4) 0.0306(10) Uani 1 1 d .
C7 C -0.3107(6) 0.1573(5) 0.7681(6) 0.0271(14) Uani 1 1 d .
H5 H -0.2873 0.1260 0.8327 0.033 Uiso 1 1 calc R
O8 O 0.1046(4) 0.3594(3) -0.1843(4) 0.0178(8) Uani 1 1 d .
C8 C -0.5363(6) 0.4013(6) 0.2990(6) 0.0289(14) Uani 1 1 d .
H4 H -0.5587 0.4686 0.3595 0.035 Uiso 1 1 calc R
O9 O 0.1254(4) 0.1577(3) -0.0449(4) 0.0219(9) Uani 1 1 d .
C9 C -0.2365(6) -0.2403(6) 0.5443(6) 0.0274(14) Uani 1 1 d .
H3 H -0.2591 -0.3066 0.5818 0.033 Uiso 1 1 calc R
O10 O 0.1635(4) 0.5413(3) 0.0421(4) 0.0186(8) Uani 1 1 d .
C10 C -0.4455(5) 0.1784(5) 0.6507(5) 0.0179(12) Uani 1 1 d .
O11 O 0.0742(4) 0.5799(4) 0.3127(4) 0.0324(10) Uani 1 1 d .
C11 C -0.3053(5) -0.1722(5) 0.4757(5) 0.0185(12) Uani 1 1 d .
O12 O 0.1721(4) 0.3354(3) 0.1832(4) 0.0238(9) Uani 1 1 d .
C12 C -0.4913(6) 0.2771(5) 0.3201(6) 0.0216(13) Uani 1 1 d .
O13 O -0.1754(4) 0.2579(4) 0.0944(4) 0.0292(10) Uani 1 1 d .
C13 C -0.5751(5) 0.1940(5) 0.5344(5) 0.0177(12) Uani 1 1 d .
O15 O 0.3161(4) 0.0747(4) 0.0674(4) 0.0357(11) Uani 1 1 d .
C18 C -0.3703(5) 0.2453(5) 0.5685(5) 0.0148(11) Uani 1 1 d .
C21 C -0.4664(6) 0.2016(6) 0.1266(6) 0.0301(15) Uani 1 1 d .
H2 H -0.4412 0.1327 0.0665 0.036 Uiso 1 1 calc R
C23 C -0.4868(6) 0.2499(5) 0.4438(5) 0.0180(12) Uani 1 1 d .
C25 C -0.2698(6) 0.2730(5) 0.5917(6) 0.0248(13) Uani 1 1 d .
H1 H -0.2222 0.3202 0.5403 0.030 Uiso 1 1 calc R

loop_
_atom_site_aniso_label
_atom_site_aniso_U_11
_atom_site_aniso_U_22
_atom_site_aniso_U_33
_atom_site_aniso_U_23
_atom_site_aniso_U_13
_atom_site_aniso_U_12
Mo1 0.0238(3) 0.0224(2) 0.0141(3) 0.0032(2) -0.0096(2) -0.0101(2)
O1 0.0162(18) 0.0224(19) 0.013(2) 0.0037(16) -0.0054(17) -0.0078(16)
N1 0.019(2) 0.017(2) 0.016(3) 0.0033(19) -0.007(2) -0.0080(19)
C1 0.022(3) 0.025(3) 0.036(4) -0.001(3) -0.008(3) -0.013(3)
Ag1 0.0423(3) 0.0299(3) 0.0319(3) 0.0157(2) -0.0185(3) -0.0187(2)
C14 0.050(4) 0.023(3) 0.044(5) 0.015(3) -0.027(4) -0.010(3)
Mo2 0.0254(3) 0.0205(3) 0.0211(3) 0.0054(2) -0.0128(2) -0.0075(2)
O2 0.038(2) 0.030(2) 0.030(3) 0.003(2) -0.019(2) -0.015(2)
N2 0.028(3) 0.026(3) 0.016(3) 0.006(2) -0.011(2) -0.012(2)
C2 0.027(3) 0.037(3) 0.023(4) 0.001(3) -0.014(3) -0.012(3)
Mo3 0.0138(2) 0.0201(2) 0.0136(3) 0.0013(2) -0.0042(2) -0.00674(19)
Ag2 0.0431(3) 0.0586(3) 0.0286(3) 0.0207(3) -0.0127(3) -0.0352(3)
O3 0.022(2) 0.033(2) 0.026(3) 0.0071(19) -0.009(2) -0.0128(18)
N3 0.019(2) 0.022(2) 0.022(3) 0.002(2) -0.009(2) -0.008(2)
C3 0.030(3) 0.049(4) 0.019(4) 0.008(3) -0.013(3) -0.016(3)
O4 0.045(3) 0.038(2) 0.027(3) 0.012(2) -0.020(2) -0.024(2)
N4 0.016(2) 0.017(2) 0.018(3) 0.001(2) -0.006(2) -0.0050(19)
C4 0.024(3) 0.032(3) 0.041(4) -0.007(3) -0.017(3) -0.013(3)
O5 0.0175(19) 0.025(2) 0.017(2) 0.0010(17) -0.0070(18) -0.0039(16)
C5 0.046(4) 0.046(4) 0.015(4) 0.014(3) -0.021(3) -0.018(3)
Mo6 0.0219(3) 0.0206(2) 0.0180(3) 0.0035(2) -0.0101(2) -0.0106(2)
C6 0.027(3) 0.025(3) 0.023(4) 0.008(3) -0.010(3) -0.011(3)
O7 0.032(2) 0.038(2) 0.023(3) 0.009(2) -0.010(2) -0.018(2)
C7 0.033(3) 0.032(3) 0.018(3) 0.006(3) -0.018(3) -0.006(3)
O8 0.0194(19) 0.0208(19) 0.015(2) 0.0036(16) -0.0075(17) -0.0101(16)
C8 0.040(4) 0.025(3) 0.026(4) 0.007(3) -0.018(3) -0.014(3)
O9 0.025(2) 0.0185(19) 0.026(2) 0.0033(17) -0.0151(19) -0.0073(16)
C9 0.025(3) 0.035(3) 0.022(4) 0.007(3) -0.008(3) -0.015(3)
O10 0.0181(19) 0.024(2) 0.016(2) 0.0045(17) -0.0093(17) -0.0098(16)
C10 0.015(3) 0.017(3) 0.020(3) -0.001(2) -0.007(2) -0.007(2)
O11 0.041(3) 0.036(2) 0.031(3) 0.007(2) -0.020(2) -0.021(2)
C11 0.019(3) 0.017(3) 0.013(3) 0.000(2) -0.001(2) -0.006(2)
O12 0.030(2) 0.026(2) 0.021(2) 0.0082(18) -0.016(2) -0.0111(18)
C12 0.021(3) 0.028(3) 0.020(3) 0.006(3) -0.008(3) -0.015(3)
O13 0.027(2) 0.032(2) 0.027(3) 0.0056(19) -0.009(2) -0.0133(19)
C13 0.015(3) 0.023(3) 0.015(3) 0.003(2) -0.007(2) -0.006(2)
O15 0.036(3) 0.030(2) 0.041(3) 0.009(2) -0.023(2) -0.005(2)
C18 0.016(3) 0.015(2) 0.016(3) 0.003(2) -0.009(2) -0.007(2)
C21 0.042(4) 0.030(3) 0.017(3) 0.003(3) -0.015(3) -0.010(3)
C23 0.021(3) 0.018(3) 0.017(3) 0.005(2) -0.011(3) -0.007(2)
C25 0.024(3) 0.031(3) 0.027(4) 0.006(3) -0.015(3) -0.016(3)

loop_
_atom_type_symbol
_atom_type_description
_atom_type_scat_dispersion_real
_atom_type_scat_dispersion_imag
_atom_type_scat_source
C C 0.0033 0.0016 'International Tables Vol C Tables 4.2.6.8 and 6.1.1.4'
H H 0.0000 0.0000 'International Tables Vol C Tables 4.2.6.8 and 6.1.1.4'
N N 0.0061 0.0033 'International Tables Vol C Tables 4.2.6.8 and 6.1.1.4'
O O 0.0106 0.0060 'International Tables Vol C Tables 4.2.6.8 and 6.1.1.4'
Mo Mo -1.6832 0.6857 'International Tables Vol C Tables 4.2.6.8 and 6.1.1.4'
Ag Ag -0.8971 1.1015 'International Tables Vol C Tables 4.2.6.8 and 6.1.1.4'

loop_
_geom_angle_atom_site_label_1
_geom_angle_atom_site_label_2
_geom_angle_atom_site_label_3
_geom_angle
_geom_angle_site_symmetry_1
_geom_angle_site_symmetry_3
O11 Mo1 O7 105.8(2) . .
O11 Mo1 O12 101.28(18) . .
O7 Mo1 O12 100.77(17) . .
O11 Mo1 O8 102.09(17) . 2_565
O7 Mo1 O8 96.51(17) . 2_565
O12 Mo1 O8 145.78(16) . 2_565
O11 Mo1 O10 89.79(17) . .
O7 Mo1 O10 162.04(17) . .
O12 Mo1 O10 84.48(14) . .
O8 Mo1 O10 71.00(13) 2_565 .
O11 Mo1 O1 161.24(17) . .
O7 Mo1 O1 92.85(17) . .
O12 Mo1 O1 76.89(14) . .
O8 Mo1 O1 72.94(13) 2_565 .
O10 Mo1 O1 71.45(12) . .
Mo3 O1 Mo3 104.15(14) 2_565 .
Mo3 O1 Mo6 92.35(13) 2_565 .
Mo3 O1 Mo6 97.44(14) . .
Mo3 O1 Mo1 92.12(13) 2_565 .
Mo3 O1 Mo1 97.21(13) . .
Mo6 O1 Mo1 163.14(16) . .
Mo3 O1 Mo2 164.37(17) 2_565 .
Mo3 O1 Mo2 91.47(12) . .
Mo6 O1 Mo2 85.45(11) . .
Mo1 O1 Mo2 85.87(12) . .
C23 N1 C18 119.4(4) . .
C23 N1 Ag2 121.6(4) . .
C18 N1 Ag2 117.8(3) . .
N3 C1 C4 122.6(6) . .
N2 Ag1 N3 126.81(17) . .
N2 Ag1 N4 127.24(16) . 2_456
N3 Ag1 N4 70.72(15) . 2_456
N2 Ag1 O9 112.22(15) . 2
N3 Ag1 O9 105.01(14) . 2
N4 Ag1 O9 107.63(13) 2_456 2
C8 C14 C5 119.2(6) . .
O15 Mo2 O4 105.9(2) . .
O15 Mo2 O12 102.92(18) . .
O4 Mo2 O12 97.53(18) . .
O15 Mo2 O9 102.80(19) . .
O4 Mo2 O9 98.70(18) . .
O12 Mo2 O9 144.35(15) . .
O15 Mo2 O5 92.16(17) . .
O4 Mo2 O5 161.93(16) . .
O12 Mo2 O5 78.14(15) . .
O9 Mo2 O5 76.63(15) . .
O15 Mo2 O1 161.57(17) . .
O4 Mo2 O1 92.51(16) . .
O12 Mo2 O1 73.28(14) . .
O9 Mo2 O1 74.48(13) . .
O5 Mo2 O1 69.42(12) . .
C21 N2 C12 117.8(5) . .
C21 N2 Ag1 121.7(4) . .
C12 N2 Ag1 119.9(4) . .
C25 C2 C7 121.6(6) . .
O3 Mo3 O5 104.60(17) . .
O3 Mo3 O10 102.09(17) . .
O5 Mo3 O10 96.94(16) . .
O3 Mo3 O8 99.98(18) . .
O5 Mo3 O8 96.64(16) . .
O10 Mo3 O8 150.17(14) . .
O3 Mo3 O1 98.37(15) . 2_565
O5 Mo3 O1 157.02(15) . 2_565
O10 Mo3 O1 78.62(14) . 2_565
O8 Mo3 O1 78.53(14) . 2_565
O3 Mo3 O1 174.00(15) . .
O5 Mo3 O1 81.17(14) . .
O10 Mo3 O1 78.54(14) . .
O8 Mo3 O1 77.48(14) . .
O1 Mo3 O1 75.85(14) 2_565 .
N1 Ag2 O13 113.67(15) . .
N1 Ag2 O7 123.71(15) . .
O13 Ag2 O7 122.62(13) . .
N1 Ag2 O4 116.00(14) . .
O13 Ag2 O4 76.80(13) . .
O7 Ag2 O4 79.29(13) . .
N1 Ag2 O3 119.66(14) . 2_565
O13 Ag2 O3 77.24(13) . 2_565
O7 Ag2 O3 74.70(13) . 2_565
O4 Ag2 O3 124.12(12) . 2_565
Mo3 O3 Ag2 117.94(18) . 2_565
C11 N3 C1 118.1(5) . .
C11 N3 Ag1 116.9(4) . .
C1 N3 Ag1 123.0(4) . .
C4 C3 C9 118.9(6) . .
Mo2 O4 Ag2 122.63(19) . .
C13 N4 C10 120.3(5) . .
C13 N4 Ag1 116.5(4) . 2_456
C10 N4 Ag1 122.0(3) . 2_456
C3 C4 C1 119.2(6) . .
Mo3 O5 Mo2 117.93(17) . .
C14 C5 C21 117.6(6) . .
O2 Mo6 O13 105.5(2) . .
O2 Mo6 O9 101.23(18) . .
O13 Mo6 O9 101.15(17) . .
O2 Mo6 O10 101.44(17) . 2_565
O13 Mo6 O10 96.71(16) . 2_565
O9 Mo6 O10 146.06(15) . 2_565
O2 Mo6 O8 92.07(17) . .
O13 Mo6 O8 160.67(17) . .
O9 Mo6 O8 82.77(14) . .
O10 Mo6 O8 71.50(13) 2_565 .
O2 Mo6 O1 163.18(16) . .
O13 Mo6 O1 90.99(17) . .
O9 Mo6 O1 78.13(14) . .
O10 Mo6 O1 72.90(13) 2_565 .
O8 Mo6 O1 71.14(13) . .
C7 C6 C10 119.0(5) . .
Mo1 O7 Ag2 122.7(2) . .
C6 C7 C2 120.1(5) . .
Mo3 O8 Mo1 109.47(16) . 2_565
Mo3 O8 Mo6 110.90(17) . .
Mo1 O8 Mo6 104.51(14) 2_565 .
C14 C8 C12 119.7(6) . .
Mo6 O9 Mo2 115.61(19) . .
Mo6 O9 Ag1 120.89(18) . 2
Mo2 O9 Ag1 117.43(16) . 2
C3 C9 C11 119.0(6) . .
Mo3 O10 Mo6 109.81(17) . 2_565
Mo3 O10 Mo1 109.89(15) . .
Mo6 O10 Mo1 103.49(15) 2_565 .
N4 C10 C6 119.9(5) . .
N4 C10 C18 119.5(5) . .
C6 C10 C18 120.6(5) . .
N3 C11 C9 121.9(5) . .
N3 C11 C13 115.4(5) . 2_456
C9 C11 C13 122.7(5) . 2_456
Mo1 O12 Mo2 119.21(19) . .
N2 C12 C8 121.9(6) . .
N2 C12 C23 117.7(5) . .
C8 C12 C23 120.3(5) . .
Mo6 O13 Ag2 125.6(2) . .
N4 C13 C23 119.2(5) . .
N4 C13 C11 116.9(5) . 2_456
C23 C13 C11 123.9(5) . 2_456
N1 C18 C25 120.5(5) . .
N1 C18 C10 119.9(5) . .
C25 C18 C10 119.5(5) . .
N2 C21 C5 123.7(6) . .
N1 C23 C13 121.1(5) . .
N1 C23 C12 115.2(5) . .
C13 C23 C12 123.7(5) . .
C2 C25 C18 119.2(5) . .

loop_
_geom_bond_atom_site_label_1
_geom_bond_atom_site_label_2
_geom_bond_distance
_geom_bond_site_symmetry_2
Mo1 O11 1.685(4) .
Mo1 O7 1.718(4) .
Mo1 O12 1.888(4) .
Mo1 O8 2.003(3) 2_565
Mo1 O10 2.328(4) .
Mo1 O1 2.341(4) .
O1 Mo3 2.142(3) 2_565
O1 Mo3 2.334(3) .
O1 Mo6 2.338(4) .
O1 Mo2 2.469(3) .
N1 C23 1.322(7) .
N1 C18 1.364(7) .
N1 Ag2 2.256(4) .
C1 N3 1.342(7) .
C1 C4 1.376(8) .
Ag1 N2 2.228(4) .
Ag1 N3 2.329(5) .
Ag1 N4 2.350(4) 2_456
Ag1 O9 2.578(4) 2
C14 C8 1.370(9) .
C14 C5 1.381(9) .
Mo2 O15 1.690(4) .
Mo2 O4 1.718(4) .
Mo2 O12 1.912(4) .
Mo2 O9 1.939(4) .
Mo2 O5 2.253(4) .
O2 Mo6 1.681(4) .
N2 C21 1.331(7) .
N2 C12 1.343(7) .
C2 C25 1.363(8) .
C2 C7 1.399(8) .
Mo3 O3 1.704(4) .
Mo3 O5 1.752(4) .
Mo3 O10 1.947(4) .
Mo3 O8 1.954(4) .
Mo3 O1 2.142(3) 2_565
Ag2 O13 2.423(4) .
Ag2 O7 2.470(4) .
Ag2 O4 2.501(4) .
Ag2 O3 2.511(4) 2_565
O3 Ag2 2.511(4) 2_565
N3 C11 1.341(6) .
C3 C4 1.365(8) .
C3 C9 1.383(8) .
N4 C13 1.322(7) .
N4 C10 1.372(6) .
N4 Ag1 2.350(4) 2_456
C5 C21 1.385(8) .
Mo6 O13 1.717(4) .
Mo6 O9 1.917(3) .
Mo6 O10 2.007(3) 2_565
Mo6 O8 2.303(3) .
C6 C7 1.379(8) .
C6 C10 1.391(8) .
O8 Mo1 2.003(3) 2_565
C8 C12 1.376(7) .
O9 Ag1 2.578(4) 2
C9 C11 1.386(8) .
O10 Mo6 2.007(3) 2_565
C10 C18 1.407(7) .
C11 C13 1.495(7) 2_456
C12 C23 1.496(8) .
C13 C23 1.437(7) .
C13 C11 1.495(7) 2_456
C18 C25 1.396(7) .
